data_4348499
loop_
_publ_author_name
'Banti, Christina N.'
'Papatriantafyllopoulou, Constantina'
'Manoli, Maria'
'Tasiopoulos, Anastasios J.'
'Hadjikakou, Sotiris K.'

_publ_section_title
;
 Nimesulide Silver Metallodrugs, Containing the Mitochondriotropic,
 Triaryl Derivatives of Pnictogen; Anticancer Activity against Human
 Breast Cancer Cells.
;
_journal_issue 17
_journal_name_full 'Inorganic chemistry'
_journal_page_first 8681
_journal_page_last 8696
_journal_paper_doi 10.1021/acs.inorgchem.6b01241
_journal_volume 55
_journal_year 2016
_chemical_formula_moiety 'C49 H41 Ag As2 N2 O5 S'
_chemical_formula_sum 'C49 H41 Ag As2 N2 O5 S'
_chemical_formula_weight 1027.61
_space_group_IT_number 14
_space_group_name_Hall '-P 2yn'
_space_group_name_H-M_alt 'P 1 21/n 1'
_symmetry_cell_setting monoclinic
_symmetry_space_group_name_H-M 'P 1 21/n 1'
_atom_sites_solution_hydrogens geom
_atom_sites_solution_primary direct
_atom_sites_solution_secondary difmap
_audit_creation_method SHELXL-97
_cell_angle_alpha 90.00
_cell_angle_beta 96.343(3)
_cell_angle_gamma 90.00
_cell_formula_units_Z 4
_cell_length_a 15.4416(4)
_cell_length_b 14.2826(4)
_cell_length_c 19.7348(6)
_cell_measurement_reflns_used 12581
_cell_measurement_temperature 100.3(4)
_cell_measurement_theta_max 72.3820
_cell_measurement_theta_min 8.5670
_cell_volume 4325.8(2)
_computing_structure_refinement 'SHELXL-97 (Sheldrick, 1997)'
_computing_structure_solution 'SHELXS-97 (Sheldrick, 1990)'
_diffrn_ambient_temperature 100(2)
_diffrn_detector_area_resol_mean 10.4223
_diffrn_measured_fraction_theta_full 0.996
_diffrn_measured_fraction_theta_max 0.996
_diffrn_measurement_device_type 'SuperNova, Dual, Cu at zero, Atlas'
_diffrn_measurement_method '\w scans'
_diffrn_radiation_monochromator mirror
_diffrn_radiation_source 'SuperNova (cU) X-ray Source'
_diffrn_radiation_type CuK\a
_diffrn_radiation_wavelength 1.54184
_diffrn_reflns_av_R_equivalents 0.0519
_diffrn_reflns_av_sigmaI/netI 0.0402
_diffrn_reflns_limit_h_max 18
_diffrn_reflns_limit_h_min -14
_diffrn_reflns_limit_k_max 14
_diffrn_reflns_limit_k_min -17
_diffrn_reflns_limit_l_max 21
_diffrn_reflns_limit_l_min -23
_diffrn_reflns_number 27159
_diffrn_reflns_theta_full 67.00
_diffrn_reflns_theta_max 67.00
_diffrn_reflns_theta_min 3.46
_exptl_absorpt_coefficient_mu 6.292
_exptl_absorpt_correction_T_max 1.00000
_exptl_absorpt_correction_T_min 0.51461
_exptl_absorpt_correction_type multi-scan
_exptl_absorpt_process_details 'Empirical absorption correction (CrysAlis RED, Oxford Diffraction)'
_exptl_crystal_colour yellow
_exptl_crystal_density_diffrn 1.578
_exptl_crystal_density_method 'not measured'
_exptl_crystal_description rods
_exptl_crystal_F_000 2072
_exptl_crystal_size_max 0.11
_exptl_crystal_size_mid 0.04
_exptl_crystal_size_min 0.02
_refine_diff_density_max 1.077
_refine_diff_density_min -1.069
_refine_diff_density_rms 0.154
_refine_ls_extinction_method none
_refine_ls_goodness_of_fit_ref 1.062
_refine_ls_hydrogen_treatment constr
_refine_ls_matrix_type full
_refine_ls_number_parameters 541
_refine_ls_number_reflns 7671
_refine_ls_number_restraints 0
_refine_ls_restrained_S_all 1.062
_refine_ls_R_factor_all 0.0489
_refine_ls_R_factor_gt 0.0381
_refine_ls_shift/su_max 0.002
_refine_ls_shift/su_mean 0.000
_refine_ls_structure_factor_coef Fsqd
_refine_ls_weighting_details 'calc w=1/[\s^2^(Fo^2^)+(0.0929P)^2^+0.0000P] where P=(Fo^2^+2Fc^2^)/3'
_refine_ls_weighting_scheme calc
_refine_ls_wR_factor_gt 0.1060
_refine_ls_wR_factor_ref 0.1297
_reflns_number_gt 6549
_reflns_number_total 7671
_reflns_threshold_expression >2sigma(I)
_cod_data_source_file ic6b01241_si_005.cif
_cod_data_source_block shelxl
_cod_depositor_comments
;
The following automatic conversions were performed:

data item '_symmetry_cell_setting' value 'Monoclinic' was changed to
'monoclinic' in accordance with the
/home/saulius/struct/COD-crude-data/automatic-downloads/DataCite-retrospective/ACS/depositions/lib/dictionaries/cif_core.dic
dictionary named 'cif_core.dic' version 2.4.2 last updated on
2011-04-26.

Automatic conversion script
Id: cif_fix_values 6909 2019-04-08 15:41:33Z antanas 
;
_cod_original_sg_symbol_H-M P2(1)/n
_cod_database_code 4348499

loop_
_symmetry_equiv_pos_as_xyz
'x, y, z'
'-x+1/2, y+1/2, -z+1/2'
'-x, -y, -z'
'x-1/2, -y-1/2, z-1/2'

loop_
_atom_site_label
_atom_site_type_symbol
_atom_site_fract_x
_atom_site_fract_y
_atom_site_fract_z
_atom_site_U_iso_or_equiv
_atom_site_adp_type
_atom_site_occupancy
_atom_site_symmetry_multiplicity
_atom_site_calc_flag
_atom_site_refinement_flags
C1 C 1.1337(2) 0.3435(2) 0.1696(2) 0.0223(8) Uani 1 1 d .
C2 C 1.0914(2) 0.2831(3) 0.1208(2) 0.0269(8) Uani 1 1 d .
H2 H 1.0433 0.2489 0.1310 0.032 Uiso 1 1 calc R
C3 C 1.1208(3) 0.2742(3) 0.0575(2) 0.0297(8) Uani 1 1 d .
H3 H 1.0923 0.2344 0.0251 0.036 Uiso 1 1 calc R
C4 C 1.1926(3) 0.3243(2) 0.0425(2) 0.0327(9) Uani 1 1 d .
H4 H 1.2124 0.3179 -0.0001 0.039 Uiso 1 1 calc R
C5 C 1.2354(3) 0.3844(3) 0.0905(2) 0.0329(9) Uani 1 1 d .
H5 H 1.2839 0.4179 0.0802 0.040 Uiso 1 1 calc R
C6 C 1.2056(2) 0.3941(2) 0.1539(2) 0.0274(8) Uani 1 1 d .
H6 H 1.2338 0.4347 0.1860 0.033 Uiso 1 1 calc R
C7 C 1.1268(2) 0.4677(2) 0.29581(19) 0.0243(8) Uani 1 1 d .
C8 C 1.0633(3) 0.5370(3) 0.3009(2) 0.0299(8) Uani 1 1 d .
H8 H 1.0056 0.5256 0.2840 0.036 Uiso 1 1 calc R
C9 C 1.0864(3) 0.6224(3) 0.3309(2) 0.0311(9) Uani 1 1 d .
H9 H 1.0440 0.6677 0.3349 0.037 Uiso 1 1 calc R
C10 C 1.1721(3) 0.6404(3) 0.3548(2) 0.0312(9) Uani 1 1 d .
H10 H 1.1875 0.6984 0.3739 0.037 Uiso 1 1 calc R
C11 C 1.2355(3) 0.5722(3) 0.3506(2) 0.0296(8) Uani 1 1 d .
H11 H 1.2932 0.5845 0.3669 0.035 Uiso 1 1 calc R
C12 C 1.2124(2) 0.4855(3) 0.32191(19) 0.0259(8) Uani 1 1 d .
H12 H 1.2545 0.4393 0.3202 0.031 Uiso 1 1 calc R
C13 C 1.1586(2) 0.2585(2) 0.3111(2) 0.0253(8) Uani 1 1 d .
C14 C 1.2369(2) 0.2255(3) 0.2911(2) 0.0293(8) Uani 1 1 d .
H14 H 1.2579 0.2489 0.2521 0.035 Uiso 1 1 calc R
C15 C 1.2834(3) 0.1575(3) 0.3299(2) 0.0333(9) Uani 1 1 d .
H15 H 1.3352 0.1346 0.3164 0.040 Uiso 1 1 calc R
C16 C 1.2531(3) 0.1233(3) 0.3886(2) 0.0348(10) Uani 1 1 d .
H16 H 1.2847 0.0780 0.4146 0.042 Uiso 1 1 calc R
C17 C 1.1751(3) 0.1570(3) 0.4087(2) 0.0361(10) Uani 1 1 d .
H17 H 1.1551 0.1347 0.4484 0.043 Uiso 1 1 calc R
C18 C 1.1275(3) 0.2235(3) 0.3695(2) 0.0295(8) Uani 1 1 d .
H18 H 1.0747 0.2448 0.3823 0.035 Uiso 1 1 calc R
C19 C 0.8396(2) 0.4533(2) 0.4035(2) 0.0254(8) Uani 1 1 d .
C20 C 0.8383(2) 0.5310(3) 0.3612(2) 0.0251(8) Uani 1 1 d .
H20 H 0.8404 0.5234 0.3146 0.030 Uiso 1 1 calc R
C21 C 0.8338(2) 0.6209(3) 0.3889(2) 0.0280(8) Uani 1 1 d .
H21 H 0.8321 0.6731 0.3606 0.034 Uiso 1 1 calc R
C22 C 0.8320(2) 0.6319(3) 0.4582(2) 0.0301(9) Uani 1 1 d .
H22 H 0.8296 0.6916 0.4766 0.036 Uiso 1 1 calc R
C23 C 0.8338(2) 0.5543(3) 0.5004(2) 0.0311(9) Uani 1 1 d .
H23 H 0.8331 0.5620 0.5471 0.037 Uiso 1 1 calc R
C24 C 0.8366(2) 0.4646(3) 0.4729(2) 0.0282(8) Uani 1 1 d .
H24 H 0.8364 0.4124 0.5011 0.034 Uiso 1 1 calc R
C25 C 0.7211(2) 0.2958(2) 0.34575(19) 0.0230(7) Uani 1 1 d .
C26 C 0.6602(3) 0.3334(2) 0.3843(2) 0.0266(8) Uani 1 1 d .
H26 H 0.6770 0.3771 0.4181 0.032 Uiso 1 1 calc R
C27 C 0.5733(2) 0.3055(3) 0.3723(2) 0.0289(8) Uani 1 1 d .
H27 H 0.5319 0.3314 0.3976 0.035 Uiso 1 1 calc R
C28 C 0.5488(2) 0.2393(3) 0.3227(2) 0.0303(8) Uani 1 1 d .
H28 H 0.4911 0.2198 0.3152 0.036 Uiso 1 1 calc R
C29 C 0.6098(3) 0.2021(3) 0.2844(2) 0.0331(9) Uani 1 1 d .
H29 H 0.5930 0.1575 0.2512 0.040 Uiso 1 1 calc R
C30 C 0.6959(2) 0.2309(3) 0.2949(2) 0.0287(8) Uani 1 1 d .
H30 H 0.7366 0.2069 0.2682 0.034 Uiso 1 1 calc R
C31 C 0.8881(2) 0.2459(2) 0.43152(18) 0.0221(7) Uani 1 1 d .
C32 C 0.8591(2) 0.1530(3) 0.4268(2) 0.0265(8) Uani 1 1 d .
H32 H 0.8154 0.1357 0.3929 0.032 Uiso 1 1 calc R
C33 C 0.8955(2) 0.0869(3) 0.4730(2) 0.0288(8) Uani 1 1 d .
H33 H 0.8762 0.0252 0.4698 0.035 Uiso 1 1 calc R
C34 C 0.9608(2) 0.1122(3) 0.5240(2) 0.0279(8) Uani 1 1 d .
H34 H 0.9847 0.0678 0.5551 0.033 Uiso 1 1 calc R
C35 C 0.9900(2) 0.2043(3) 0.5281(2) 0.0281(8) Uani 1 1 d .
H35 H 1.0336 0.2216 0.5622 0.034 Uiso 1 1 calc R
C36 C 0.9543(2) 0.2710(3) 0.4814(2) 0.0281(8) Uani 1 1 d .
H36 H 0.9749 0.3322 0.4838 0.034 Uiso 1 1 calc R
C37 C 0.9186(3) 0.4829(3) 0.0915(2) 0.0391(10) Uani 1 1 d .
H37A H 0.9685 0.4815 0.1251 0.059 Uiso 1 1 calc R
H37B H 0.9051 0.5466 0.0789 0.059 Uiso 1 1 calc R
H37C H 0.9311 0.4484 0.0519 0.059 Uiso 1 1 calc R
C38 C 0.8632(2) 0.2573(2) 0.10051(19) 0.0237(8) Uani 1 1 d .
C39 C 0.8555(2) 0.2679(2) 0.02916(19) 0.0257(8) Uani 1 1 d .
H39 H 0.8412 0.3266 0.0107 0.031 Uiso 1 1 calc R
C40 C 0.8684(2) 0.1947(3) -0.0147(2) 0.0269(8) Uani 1 1 d .
H40 H 0.8633 0.2036 -0.0617 0.032 Uiso 1 1 calc R
C41 C 0.8891(2) 0.1075(2) 0.01397(19) 0.0230(7) Uani 1 1 d .
C42 C 0.8977(2) 0.0922(2) 0.08375(19) 0.0230(7) Uani 1 1 d .
H42 H 0.9117 0.0331 0.1016 0.028 Uiso 1 1 calc R
C43 C 0.8850(2) 0.1661(2) 0.12595(19) 0.0221(8) Uani 1 1 d .
C44 C 0.9298(2) 0.0769(2) 0.22743(19) 0.0243(8) Uani 1 1 d .
C45 C 1.0172(3) 0.0608(3) 0.2256(2) 0.0327(9) Uani 1 1 d .
H45 H 1.0505 0.1009 0.2018 0.039 Uiso 1 1 calc R
C46 C 1.0551(3) -0.0165(3) 0.2599(2) 0.0411(11) Uani 1 1 d .
H46 H 1.1141 -0.0288 0.2591 0.049 Uiso 1 1 calc R
C47 C 1.0042(3) -0.0754(3) 0.2954(2) 0.0436(11) Uani 1 1 d .
H47 H 1.0293 -0.1273 0.3182 0.052 Uiso 1 1 calc R
C48 C 0.9175(3) -0.0572(3) 0.2969(2) 0.0389(10) Uani 1 1 d .
H48 H 0.8840 -0.0962 0.3213 0.047 Uiso 1 1 calc R
C49 C 0.8791(3) 0.0196(3) 0.2621(2) 0.0300(8) Uani 1 1 d .
H49 H 0.8200 0.0317 0.2625 0.036 Uiso 1 1 calc R
N1 N 0.8553(2) 0.3264(2) 0.14799(17) 0.0256(7) Uani 1 1 d .
N2 N 0.90157(18) 0.0304(2) -0.03161(16) 0.0233(6) Uani 1 1 d .
S1 S 0.82833(6) 0.43128(6) 0.12568(5) 0.0289(2) Uani 1 1 d .
O1 O 0.7563(2) 0.4358(2) 0.07295(16) 0.0418(7) Uani 1 1 d .
O2 O 0.8192(2) 0.48125(19) 0.18843(15) 0.0352(7) Uani 1 1 d .
O3 O 0.90334(17) 0.04655(18) -0.09314(13) 0.0289(6) Uani 1 1 d .
O4 O 0.90986(17) -0.04970(17) -0.00770(14) 0.0285(6) Uani 1 1 d .
O5 O 0.89059(18) 0.15745(17) 0.19626(13) 0.0257(6) Uani 1 1 d .
Ag01 Ag 0.923313(16) 0.325327(17) 0.255906(13) 0.02184(11) Uani 1 1 d .
As1 As 1.08620(2) 0.34868(3) 0.25700(2) 0.02140(13) Uani 1 1 d .
As2 As 0.84306(3) 0.33189(2) 0.35940(2) 0.02104(13) Uani 1 1 d .

loop_
_atom_site_aniso_label
_atom_site_aniso_U_11
_atom_site_aniso_U_22
_atom_site_aniso_U_33
_atom_site_aniso_U_23
_atom_site_aniso_U_13
_atom_site_aniso_U_12
C1 0.0253(19) 0.0193(15) 0.021(2) 0.0006(14) -0.0049(15) 0.0032(13)
C2 0.0268(19) 0.0243(17) 0.029(2) 0.0005(15) 0.0011(15) -0.0027(15)
C3 0.035(2) 0.0261(17) 0.028(2) -0.0031(16) 0.0014(16) -0.0004(16)
C4 0.041(2) 0.0253(19) 0.033(3) 0.0005(16) 0.0099(18) 0.0060(16)
C5 0.037(2) 0.0221(17) 0.042(3) 0.0014(17) 0.0131(18) -0.0022(16)
C6 0.0267(19) 0.0222(17) 0.033(2) -0.0028(15) 0.0022(15) -0.0028(14)
C7 0.0298(19) 0.0199(16) 0.024(2) 0.0027(14) 0.0053(15) -0.0009(14)
C8 0.0258(19) 0.0268(18) 0.037(2) 0.0001(17) 0.0012(16) 0.0037(15)
C9 0.034(2) 0.0241(17) 0.035(2) -0.0017(16) 0.0027(17) 0.0049(16)
C10 0.043(2) 0.0198(17) 0.030(2) -0.0020(16) 0.0014(17) -0.0020(16)
C11 0.031(2) 0.0266(18) 0.030(2) 0.0044(16) -0.0020(16) -0.0075(15)
C12 0.0274(19) 0.0265(18) 0.023(2) 0.0039(15) 0.0002(14) -0.0004(15)
C13 0.0246(18) 0.0198(16) 0.030(2) -0.0026(15) -0.0016(15) -0.0017(14)
C14 0.031(2) 0.0263(18) 0.031(2) -0.0012(16) 0.0016(16) 0.0036(15)
C15 0.033(2) 0.0271(18) 0.038(3) -0.0068(18) -0.0042(18) 0.0075(16)
C16 0.049(2) 0.0216(17) 0.031(2) -0.0026(16) -0.0118(18) 0.0033(17)
C17 0.047(3) 0.0272(19) 0.034(3) 0.0032(17) 0.0021(19) -0.0019(18)
C18 0.037(2) 0.0239(17) 0.028(2) 0.0021(16) 0.0033(16) 0.0021(15)
C19 0.0207(18) 0.0220(17) 0.033(2) -0.0021(15) 0.0024(14) -0.0015(14)
C20 0.0228(18) 0.0261(18) 0.026(2) -0.0023(15) 0.0029(14) -0.0014(14)
C21 0.0278(19) 0.0237(17) 0.032(2) 0.0005(16) 0.0020(15) -0.0015(15)
C22 0.0239(19) 0.0265(18) 0.040(2) -0.0094(17) 0.0031(16) -0.0005(15)
C23 0.029(2) 0.035(2) 0.030(2) -0.0091(17) 0.0052(16) -0.0049(16)
C24 0.035(2) 0.0275(18) 0.022(2) -0.0016(16) 0.0021(15) -0.0033(16)
C25 0.0215(18) 0.0225(16) 0.024(2) 0.0008(15) -0.0022(14) 0.0029(14)
C26 0.026(2) 0.0221(17) 0.031(2) -0.0020(15) 0.0014(16) 0.0012(14)
C27 0.0239(19) 0.0323(19) 0.031(2) 0.0019(17) 0.0067(16) 0.0029(15)
C28 0.0252(19) 0.0324(19) 0.032(2) 0.0028(17) -0.0016(15) -0.0003(16)
C29 0.032(2) 0.0276(18) 0.038(2) -0.0083(18) -0.0045(17) -0.0011(16)
C30 0.0221(18) 0.0294(18) 0.035(2) -0.0041(17) 0.0034(15) 0.0011(15)
C31 0.0240(17) 0.0237(17) 0.0188(18) 0.0004(14) 0.0033(13) 0.0012(14)
C32 0.0230(19) 0.0270(17) 0.029(2) -0.0040(16) 0.0003(15) -0.0002(15)
C33 0.031(2) 0.0216(17) 0.034(2) -0.0002(16) 0.0042(16) 0.0007(15)
C34 0.030(2) 0.0249(18) 0.029(2) 0.0020(16) 0.0029(15) 0.0058(15)
C35 0.0267(19) 0.0296(18) 0.027(2) -0.0032(17) -0.0032(15) -0.0010(16)
C36 0.0264(19) 0.0239(17) 0.034(2) -0.0026(16) 0.0022(16) -0.0007(15)
C37 0.060(3) 0.0265(19) 0.031(2) 0.0045(18) 0.006(2) -0.0033(19)
C38 0.0208(17) 0.0211(16) 0.028(2) -0.0023(15) -0.0009(14) 0.0004(13)
C39 0.031(2) 0.0218(16) 0.023(2) 0.0015(15) -0.0025(15) 0.0026(14)
C40 0.027(2) 0.0269(18) 0.026(2) 0.0013(16) -0.0014(15) -0.0012(15)
C41 0.0207(17) 0.0239(17) 0.024(2) -0.0022(15) -0.0003(14) 0.0000(14)
C42 0.0179(17) 0.0196(16) 0.031(2) -0.0018(15) 0.0004(14) -0.0020(13)
C43 0.0217(19) 0.0246(17) 0.019(2) 0.0024(14) -0.0004(14) -0.0012(13)
C44 0.0301(19) 0.0198(16) 0.022(2) -0.0004(15) -0.0009(14) 0.0021(14)
C45 0.034(2) 0.035(2) 0.028(2) 0.0040(17) 0.0010(16) 0.0026(17)
C46 0.043(2) 0.047(3) 0.031(2) 0.001(2) -0.0024(19) 0.022(2)
C47 0.067(3) 0.033(2) 0.030(2) 0.0051(18) 0.000(2) 0.020(2)
C48 0.059(3) 0.0241(19) 0.034(3) 0.0070(17) 0.009(2) -0.0014(19)
C49 0.040(2) 0.0260(18) 0.024(2) -0.0013(16) 0.0021(16) -0.0006(16)
N1 0.0301(18) 0.0228(15) 0.0225(18) 0.0004(12) -0.0035(13) 0.0022(12)
N2 0.0187(15) 0.0231(14) 0.0274(18) -0.0017(13) 0.0001(12) -0.0031(11)
S1 0.0368(5) 0.0219(4) 0.0268(5) -0.0004(4) -0.0013(4) 0.0077(4)
O1 0.0415(17) 0.0383(16) 0.0429(19) -0.0003(14) -0.0072(13) 0.0182(13)
O2 0.0505(18) 0.0266(13) 0.0280(16) -0.0029(12) 0.0019(13) 0.0130(12)
O3 0.0336(14) 0.0298(13) 0.0231(15) -0.0006(11) 0.0026(11) -0.0014(11)
O4 0.0320(14) 0.0205(12) 0.0331(16) -0.0007(11) 0.0036(11) 0.0002(10)
O5 0.0351(15) 0.0216(12) 0.0202(14) 0.0006(10) 0.0020(11) 0.0039(10)
Ag01 0.02136(18) 0.02171(16) 0.02233(18) -0.00085(9) 0.00188(11) -0.00032(9)
As1 0.0197(2) 0.0211(2) 0.0233(2) -0.00007(16) 0.00173(16) -0.00095(14)
As2 0.0207(2) 0.0201(2) 0.0223(3) -0.00136(15) 0.00201(16) -0.00108(14)

loop_
_atom_type_symbol
_atom_type_description
_atom_type_scat_dispersion_real
_atom_type_scat_dispersion_imag
_atom_type_scat_source
C C 0.0181 0.0091 'International Tables Vol C Tables 4.2.6.8 and 6.1.1.4'
H H 0.0000 0.0000 'International Tables Vol C Tables 4.2.6.8 and 6.1.1.4'
N N 0.0311 0.0180 'International Tables Vol C Tables 4.2.6.8 and 6.1.1.4'
S S 0.3331 0.5567 'International Tables Vol C Tables 4.2.6.8 and 6.1.1.4'
O O 0.0492 0.0322 'International Tables Vol C Tables 4.2.6.8 and 6.1.1.4'
Ag Ag 0.1306 4.2820 'International Tables Vol C Tables 4.2.6.8 and 6.1.1.4'
As As -0.9300 1.0051 'International Tables Vol C Tables 4.2.6.8 and 6.1.1.4'

loop_
_geom_angle_atom_site_label_1
_geom_angle_atom_site_label_2
_geom_angle_atom_site_label_3
_geom_angle
C6 C1 C2 119.4(4)
C6 C1 As1 124.5(3)
C2 C1 As1 116.1(3)
C3 C2 C1 120.3(4)
C3 C2 H2 119.9
C1 C2 H2 119.9
C4 C3 C2 120.0(4)
C4 C3 H3 120.0
C2 C3 H3 120.0
C3 C4 C5 120.5(4)
C3 C4 H4 119.8
C5 C4 H4 119.8
C6 C5 C4 119.7(4)
C6 C5 H5 120.1
C4 C5 H5 120.1
C1 C6 C5 120.2(4)
C1 C6 H6 119.9
C5 C6 H6 119.9
C12 C7 C8 119.2(3)
C12 C7 As1 124.0(3)
C8 C7 As1 116.6(3)
C9 C8 C7 120.1(4)
C9 C8 H8 120.0
C7 C8 H8 120.0
C10 C9 C8 120.2(4)
C10 C9 H9 119.9
C8 C9 H9 119.9
C9 C10 C11 120.3(4)
C9 C10 H10 119.9
C11 C10 H10 119.9
C10 C11 C12 119.9(4)
C10 C11 H11 120.1
C12 C11 H11 120.1
C7 C12 C11 120.3(4)
C7 C12 H12 119.9
C11 C12 H12 119.9
C18 C13 C14 120.2(4)
C18 C13 As1 117.5(3)
C14 C13 As1 122.2(3)
C15 C14 C13 119.5(4)
C15 C14 H14 120.2
C13 C14 H14 120.2
C16 C15 C14 120.4(4)
C16 C15 H15 119.8
C14 C15 H15 119.8
C15 C16 C17 119.9(4)
C15 C16 H16 120.1
C17 C16 H16 120.1
C18 C17 C16 120.0(4)
C18 C17 H17 120.0
C16 C17 H17 120.0
C17 C18 C13 119.9(4)
C17 C18 H18 120.0
C13 C18 H18 120.0
C24 C19 C20 120.2(3)
C24 C19 As2 123.5(3)
C20 C19 As2 116.3(3)
C19 C20 C21 119.7(4)
C19 C20 H20 120.1
C21 C20 H20 120.1
C22 C21 C20 119.9(4)
C22 C21 H21 120.0
C20 C21 H21 120.0
C21 C22 C23 120.2(4)
C21 C22 H22 119.9
C23 C22 H22 119.9
C22 C23 C24 120.1(4)
C22 C23 H23 120.0
C24 C23 H23 120.0
C19 C24 C23 119.9(4)
C19 C24 H24 120.1
C23 C24 H24 120.1
C26 C25 C30 120.1(3)
C26 C25 As2 122.0(3)
C30 C25 As2 117.9(3)
C25 C26 C27 119.8(4)
C25 C26 H26 120.1
C27 C26 H26 120.1
C28 C27 C26 119.9(4)
C28 C27 H27 120.1
C26 C27 H27 120.1
C29 C28 C27 120.2(4)
C29 C28 H28 119.9
C27 C28 H28 119.9
C28 C29 C30 120.3(4)
C28 C29 H29 119.8
C30 C29 H29 119.8
C29 C30 C25 119.7(4)
C29 C30 H30 120.2
C25 C30 H30 120.2
C36 C31 C32 119.9(3)
C36 C31 As2 122.1(3)
C32 C31 As2 117.6(3)
C33 C32 C31 119.9(4)
C33 C32 H32 120.1
C31 C32 H32 120.1
C32 C33 C34 120.5(3)
C32 C33 H33 119.8
C34 C33 H33 119.8
C35 C34 C33 119.5(3)
C35 C34 H34 120.2
C33 C34 H34 120.2
C34 C35 C36 120.3(3)
C34 C35 H35 119.9
C36 C35 H35 119.9
C31 C36 C35 120.0(3)
C31 C36 H36 120.0
C35 C36 H36 120.0
S1 C37 H37A 109.5
S1 C37 H37B 109.5
H37A C37 H37B 109.5
S1 C37 H37C 109.5
H37A C37 H37C 109.5
H37B C37 H37C 109.5
N1 C38 C39 126.9(3)
N1 C38 C43 116.9(3)
C39 C38 C43 116.2(3)
C40 C39 C38 122.8(3)
C40 C39 H39 118.6
C38 C39 H39 118.6
C39 C40 C41 117.6(4)
C39 C40 H40 121.2
C41 C40 H40 121.2
C42 C41 C40 122.6(3)
C42 C41 N2 119.5(3)
C40 C41 N2 118.0(3)
C43 C42 C41 118.5(3)
C43 C42 H42 120.8
C41 C42 H42 120.8
C42 C43 O5 122.8(3)
C42 C43 C38 122.3(3)
O5 C43 C38 114.9(3)
C49 C44 C45 122.1(4)
C49 C44 O5 117.8(3)
C45 C44 O5 120.0(3)
C44 C45 C46 118.8(4)
C44 C45 H45 120.6
C46 C45 H45 120.6
C45 C46 C47 119.7(4)
C45 C46 H46 120.2
C47 C46 H46 120.2
C48 C47 C46 120.3(4)
C48 C47 H47 119.9
C46 C47 H47 119.9
C47 C48 C49 120.2(4)
C47 C48 H48 119.9
C49 C48 H48 119.9
C44 C49 C48 118.9(4)
C44 C49 H49 120.6
C48 C49 H49 120.6
C38 N1 S1 121.5(3)
C38 N1 Ag01 124.6(2)
S1 N1 Ag01 110.09(16)
O4 N2 O3 122.2(3)
O4 N2 C41 118.8(3)
O3 N2 C41 119.0(3)
O1 S1 O2 117.10(18)
O1 S1 N1 113.42(17)
O2 S1 N1 105.80(17)
O1 S1 C37 106.4(2)
O2 S1 C37 106.0(2)
N1 S1 C37 107.51(19)
C43 O5 C44 119.1(3)
N1 Ag01 As2 123.09(9)
N1 Ag01 As1 111.29(9)
As2 Ag01 As1 124.602(16)
C7 As1 C13 102.88(15)
C7 As1 C1 104.23(15)
C13 As1 C1 102.15(15)
C7 As1 Ag01 113.30(11)
C13 As1 Ag01 115.31(11)
C1 As1 Ag01 117.22(11)
C25 As2 C19 102.99(15)
C25 As2 C31 101.31(15)
C19 As2 C31 105.09(15)
C25 As2 Ag01 115.87(11)
C19 As2 Ag01 116.05(12)
C31 As2 Ag01 113.77(11)

loop_
_geom_bond_atom_site_label_1
_geom_bond_atom_site_label_2
_geom_bond_distance
C1 C6 1.388(5)
C1 C2 1.399(5)
C1 As1 1.949(4)
C2 C3 1.382(5)
C2 H2 0.9300
C3 C4 1.378(6)
C3 H3 0.9300
C4 C5 1.391(6)
C4 H4 0.9300
C5 C6 1.388(6)
C5 H5 0.9300
C6 H6 0.9300
C7 C12 1.388(5)
C7 C8 1.405(5)
C7 As1 1.940(4)
C8 C9 1.385(5)
C8 H8 0.9300
C9 C10 1.379(6)
C9 H9 0.9300
C10 C11 1.390(6)
C10 H10 0.9300
C11 C12 1.390(5)
C11 H11 0.9300
C12 H12 0.9300
C13 C18 1.391(5)
C13 C14 1.394(5)
C13 As1 1.946(4)
C14 C15 1.386(5)
C14 H14 0.9300
C15 C16 1.386(6)
C15 H15 0.9300
C16 C17 1.394(6)
C16 H16 0.9300
C17 C18 1.384(6)
C17 H17 0.9300
C18 H18 0.9300
C19 C24 1.384(6)
C19 C20 1.388(5)
C19 As2 1.944(4)
C20 C21 1.400(5)
C20 H20 0.9300
C21 C22 1.380(6)
C21 H21 0.9300
C22 C23 1.384(6)
C22 H22 0.9300
C23 C24 1.394(5)
C23 H23 0.9300
C24 H24 0.9300
C25 C26 1.383(5)
C25 C30 1.389(5)
C25 As2 1.942(4)
C26 C27 1.393(6)
C26 H26 0.9300
C27 C28 1.384(6)
C27 H27 0.9300
C28 C29 1.378(6)
C28 H28 0.9300
C29 C30 1.385(5)
C29 H29 0.9300
C30 H30 0.9300
C31 C36 1.386(5)
C31 C32 1.400(5)
C31 As2 1.949(3)
C32 C33 1.387(5)
C32 H32 0.9300
C33 C34 1.391(5)
C33 H33 0.9300
C34 C35 1.391(5)
C34 H34 0.9300
C35 C36 1.396(5)
C35 H35 0.9300
C36 H36 0.9300
C37 S1 1.775(5)
C37 H37A 0.9600
C37 H37B 0.9600
C37 H37C 0.9600
C38 N1 1.376(5)
C38 C39 1.408(5)
C38 C43 1.423(5)
C39 C40 1.386(5)
C39 H39 0.9300
C40 C41 1.390(5)
C40 H40 0.9300
C41 C42 1.386(5)
C41 N2 1.449(5)
C42 C43 1.372(5)
C42 H42 0.9300
C43 O5 1.386(5)
C44 C49 1.367(6)
C44 C45 1.374(5)
C44 O5 1.409(4)
C45 C46 1.390(6)
C45 H45 0.9300
C46 C47 1.392(7)
C46 H46 0.9300
C47 C48 1.368(7)
C47 H47 0.9300
C48 C49 1.391(6)
C48 H48 0.9300
C49 H49 0.9300
N1 S1 1.603(3)
N1 Ag01 2.268(3)
N2 O4 1.238(4)
N2 O3 1.239(4)
S1 O1 1.438(3)
S1 O2 1.450(3)
Ag01 As2 2.5050(5)
Ag01 As1 2.5349(5)
